data_7239557
loop_
_publ_author_name
'Kent, Caleb A.'
'Liu, Demin'
'Ito, Akitaka'
'Zhang, Teng'
'Brennaman, M. Kyle'
'Meyer, Thomas J.'
'Lin, Wenbin'

_publ_section_title
;
 Rapid energy transfer in non-porous metal--organic frameworks with caged
 Ru(bpy)32+ chromophores: oxygen trapping and luminescence quenching
;
_journal_issue 47
_journal_name_full 'Journal of Materials Chemistry A'
_journal_page_first 14982
_journal_paper_doi 10.1039/c3ta14009a
_journal_volume 1
_journal_year 2013
_chemical_formula_sum 'C36 H24 N6 O12 Ru Zn2'
_chemical_formula_weight 964.42
_space_group_IT_number 213
_space_group_name_Hall 'P 4bd 2ab 3'
_space_group_name_H-M_alt 'P 41 3 2'
_symmetry_cell_setting cubic
_symmetry_space_group_name_H-M 'P 41 3 2'
_atom_sites_solution_hydrogens geom
_atom_sites_solution_primary direct
_atom_sites_solution_secondary difmap
_audit_creation_method SHELXL-97
_cell_angle_alpha 90.00
_cell_angle_beta 90.00
_cell_angle_gamma 90.00
_cell_formula_units_Z 4
_cell_length_a 15.2853(5)
_cell_length_b 15.2853(5)
_cell_length_c 15.2853(5)
_cell_measurement_temperature 100(2)
_cell_volume 3571.3(2)
_computing_structure_refinement 'SHELXL-97 (Sheldrick, 2008)'
_computing_structure_solution 'SHELXS-97 (Sheldrick, 2008)'
_diffrn_ambient_temperature 100(2)
_diffrn_measured_fraction_theta_full 1.000
_diffrn_measured_fraction_theta_max 1.000
_diffrn_radiation_monochromator graphite
_diffrn_radiation_source 'fine-focus sealed tube'
_diffrn_radiation_type CuK\a
_diffrn_radiation_wavelength 1.54178
_diffrn_reflns_av_R_equivalents 0.0259
_diffrn_reflns_av_sigmaI/netI 0.0118
_diffrn_reflns_limit_h_max 18
_diffrn_reflns_limit_h_min -12
_diffrn_reflns_limit_k_max 15
_diffrn_reflns_limit_k_min -18
_diffrn_reflns_limit_l_max 12
_diffrn_reflns_limit_l_min -18
_diffrn_reflns_number 13207
_diffrn_reflns_theta_full 72.35
_diffrn_reflns_theta_max 72.35
_diffrn_reflns_theta_min 4.09
_exptl_absorpt_coefficient_mu 5.602
_exptl_absorpt_correction_T_max 0.6042
_exptl_absorpt_correction_T_min 0.1661
_exptl_absorpt_correction_type numerical
_exptl_absorpt_process_details SADABS
_exptl_crystal_density_diffrn 1.794
_exptl_crystal_density_method 'not measured'
_exptl_crystal_F_000 1928
_exptl_crystal_size_max 0.50
_exptl_crystal_size_mid 0.10
_exptl_crystal_size_min 0.10
_refine_diff_density_max 0.440
_refine_diff_density_min -1.036
_refine_diff_density_rms 0.067
_refine_ls_abs_structure_details 'Flack H D (1983), Acta Cryst. A39, 876-881'
_refine_ls_abs_structure_Flack 0.009(9)
_refine_ls_extinction_method none
_refine_ls_goodness_of_fit_ref 0.795
_refine_ls_hydrogen_treatment constr
_refine_ls_matrix_type full
_refine_ls_number_parameters 88
_refine_ls_number_reflns 1193
_refine_ls_number_restraints 0
_refine_ls_restrained_S_all 0.795
_refine_ls_R_factor_all 0.0220
_refine_ls_R_factor_gt 0.0220
_refine_ls_shift/su_max 0.001
_refine_ls_shift/su_mean 0.000
_refine_ls_structure_factor_coef Fsqd
_refine_ls_weighting_details 'calc w=1/[\s^2^(Fo^2^)+(0.1000P)^2^+0.0000P] where P=(Fo^2^+2Fc^2^)/3'
_refine_ls_weighting_scheme calc
_refine_ls_wR_factor_gt 0.0799
_refine_ls_wR_factor_ref 0.0799
_reflns_number_gt 1191
_reflns_number_total 1193
_reflns_threshold_expression >2sigma(I)
_cod_data_source_file c3ta14009a.txt
_cod_data_source_block rubpyznox_p4132
_cod_original_sg_symbol_H-M 'P 4(1) 3 2'
_cod_database_code 7239557

loop_
_symmetry_equiv_pos_as_xyz
'x, y, z'
'-x+1/2, -y, z+1/2'
'-x, y+1/2, -z+1/2'
'x+1/2, -y+1/2, -z'
'z, x, y'
'z+1/2, -x+1/2, -y'
'-z+1/2, -x, y+1/2'
'-z, x+1/2, -y+1/2'
'y, z, x'
'-y, z+1/2, -x+1/2'
'y+1/2, -z+1/2, -x'
'-y+1/2, -z, x+1/2'
'y+3/4, x+1/4, -z+1/4'
'-y+3/4, -x+3/4, -z+3/4'
'y+1/4, -x+1/4, z+3/4'
'-y+1/4, x+3/4, z+1/4'
'x+3/4, z+1/4, -y+1/4'
'-x+1/4, z+3/4, y+1/4'
'-x+3/4, -z+3/4, -y+3/4'
'x+1/4, -z+1/4, y+3/4'
'z+3/4, y+1/4, -x+1/4'
'z+1/4, -y+1/4, x+3/4'
'-z+1/4, y+3/4, x+1/4'
'-z+3/4, -y+3/4, -x+3/4'

loop_
_atom_site_label
_atom_site_type_symbol
_atom_site_fract_x
_atom_site_fract_y
_atom_site_fract_z
_atom_site_U_iso_or_equiv
_atom_site_adp_type
_atom_site_occupancy
_atom_site_symmetry_multiplicity
_atom_site_calc_flag
_atom_site_refinement_flags
Ru1 Ru 0.6250 0.8750 0.1250 0.00676(16) Uani 1 6 d S
Zn2 Zn 0.899858(18) 0.399858(18) 0.100142(18) 0.00995(18) Uani 1 3 d S
N1 N 0.75819(13) 0.88798(13) 0.12496(11) 0.0120(4) Uani 1 1 d .
C4 C 0.90647(15) 0.83449(18) 0.13007(16) 0.0228(5) Uani 1 1 d .
H4 H 0.9458 0.7864 0.1319 0.027 Uiso 1 1 calc R
C1 C 0.78942(13) 0.97133(14) 0.12498(14) 0.0113(4) Uani 1 1 d .
C5 C 0.81678(15) 0.82127(16) 0.12734(15) 0.0163(4) Uani 1 1 d .
H5 H 0.7954 0.7629 0.1271 0.020 Uiso 1 1 calc R
C2 C 0.87910(17) 0.98840(15) 0.12748(14) 0.0173(5) Uani 1 1 d .
H2 H 0.8997 1.0470 0.1274 0.021 Uiso 1 1 calc R
C3 C 0.93727(15) 0.92039(19) 0.13008(16) 0.0236(6) Uani 1 1 d .
H3 H 0.9984 0.9316 0.1319 0.028 Uiso 1 1 calc R
O2 O 0.89163(10) 0.53640(10) 0.11250(10) 0.0137(3) Uani 1 1 d .
O1 O 0.88602(10) 0.41169(9) 0.23661(9) 0.0112(3) Uani 1 1 d .
C6 C 0.8750 0.48913(13) 0.26087(13) 0.0101(6) Uani 1 2 d S
C7 C 0.8750 0.56141(13) 0.18859(13) 0.0088(6) Uani 1 2 d S

loop_
_atom_site_aniso_label
_atom_site_aniso_U_11
_atom_site_aniso_U_22
_atom_site_aniso_U_33
_atom_site_aniso_U_23
_atom_site_aniso_U_13
_atom_site_aniso_U_12
Ru1 0.00676(16) 0.00676(16) 0.00676(16) 0.00019(7) -0.00019(7) 0.00019(7)
Zn2 0.00995(18) 0.00995(18) 0.00995(18) -0.00006(10) -0.00006(10) 0.00006(10)
N1 0.0098(10) 0.0153(9) 0.0111(9) 0.0000(7) -0.0016(6) 0.0003(7)
C4 0.0115(11) 0.0332(14) 0.0238(12) 0.0031(11) -0.0010(9) 0.0036(9)
C1 0.0143(11) 0.0141(11) 0.0055(8) 0.0028(7) 0.0006(8) -0.0023(8)
C5 0.0104(11) 0.0188(12) 0.0196(10) 0.0024(9) -0.0001(8) -0.0001(8)
C2 0.0156(11) 0.0267(13) 0.0094(10) -0.0014(9) -0.0008(11) -0.0096(9)
C3 0.0098(11) 0.0431(16) 0.0181(11) -0.0031(10) -0.0007(9) -0.0096(11)
O2 0.0198(8) 0.0102(7) 0.0111(7) 0.0015(6) 0.0027(6) -0.0008(6)
O1 0.0162(8) 0.0091(7) 0.0082(7) 0.0005(5) -0.0011(5) 0.0007(6)
C6 0.0067(12) 0.0118(8) 0.0118(8) 0.0048(11) 0.0002(8) 0.0002(8)
C7 0.0078(12) 0.0094(8) 0.0094(8) 0.0001(11) -0.0013(8) -0.0013(8)

loop_
_atom_type_symbol
_atom_type_description
_atom_type_scat_dispersion_real
_atom_type_scat_dispersion_imag
_atom_type_scat_source
C C 0.0181 0.0091 'International Tables Vol C Tables 4.2.6.8 and 6.1.1.4'
H H 0.0000 0.0000 'International Tables Vol C Tables 4.2.6.8 and 6.1.1.4'
N N 0.0311 0.0180 'International Tables Vol C Tables 4.2.6.8 and 6.1.1.4'
O O 0.0492 0.0322 'International Tables Vol C Tables 4.2.6.8 and 6.1.1.4'
Zn Zn -1.5491 0.6778 'International Tables Vol C Tables 4.2.6.8 and 6.1.1.4'
Ru Ru 0.0552 3.2960 'International Tables Vol C Tables 4.2.6.8 and 6.1.1.4'

loop_
_geom_angle_atom_site_label_1
_geom_angle_atom_site_label_2
_geom_angle_atom_site_label_3
_geom_angle
_geom_angle_site_symmetry_1
_geom_angle_site_symmetry_3
N1 Ru1 N1 95.55(7) 24_565 13_455
N1 Ru1 N1 78.87(11) 24_565 6_566
N1 Ru1 N1 172.16(10) 13_455 6_566
N1 Ru1 N1 95.55(7) 24_565 18_654
N1 Ru1 N1 95.55(7) 13_455 18_654
N1 Ru1 N1 90.51(9) 6_566 18_654
N1 Ru1 N1 172.16(10) 24_565 12_664
N1 Ru1 N1 90.51(9) 13_455 12_664
N1 Ru1 N1 95.55(7) 6_566 12_664
N1 Ru1 N1 78.87(11) 18_654 12_664
N1 Ru1 N1 90.51(9) 24_565 .
N1 Ru1 N1 78.87(11) 13_455 .
N1 Ru1 N1 95.55(7) 6_566 .
N1 Ru1 N1 172.16(10) 18_654 .
N1 Ru1 N1 95.55(7) 12_664 .
O2 Zn2 O2 98.26(5) 8_645 11_556
O2 Zn2 O2 98.26(5) 8_645 .
O2 Zn2 O2 98.26(5) 11_556 .
O2 Zn2 O1 168.96(6) 8_645 .
O2 Zn2 O1 92.77(6) 11_556 .
O2 Zn2 O1 79.59(6) . .
O2 Zn2 O1 79.59(6) 8_645 8_645
O2 Zn2 O1 168.96(6) 11_556 8_645
O2 Zn2 O1 92.77(6) . 8_645
O1 Zn2 O1 89.66(6) . 8_645
O2 Zn2 O1 92.77(6) 8_645 11_556
O2 Zn2 O1 79.59(6) 11_556 11_556
O2 Zn2 O1 168.97(6) . 11_556
O1 Zn2 O1 89.66(6) . 11_556
O1 Zn2 O1 89.66(6) 8_645 11_556
C5 N1 C1 118.15(18) . .
C5 N1 Ru1 125.71(16) . .
C1 N1 Ru1 116.11(14) . .
C5 C4 C3 118.1(2) . .
N1 C1 C2 121.31(18) . .
N1 C1 C1 114.46(11) . 13_455
C2 C1 C1 124.21(13) . 13_455
N1 C5 C4 122.9(2) . .
C3 C2 C1 119.8(2) . .
C2 C3 C4 119.7(2) . .
C7 O2 Zn2 113.57(15) . .
C6 O1 Zn2 112.86(14) . .
O1 C6 O1 125.3(3) . 19_655
O1 C6 C7 117.33(13) . .
O1 C6 C7 117.34(13) 19_655 .
O2 C7 O2 127.6(3) 19_655 .
O2 C7 C6 116.20(14) 19_655 .
O2 C7 C6 116.20(14) . .

loop_
_geom_bond_atom_site_label_1
_geom_bond_atom_site_label_2
_geom_bond_distance
_geom_bond_site_symmetry_2
Ru1 N1 2.0454(19) 24_565
Ru1 N1 2.0454(19) 13_455
Ru1 N1 2.0454(19) 6_566
Ru1 N1 2.0454(19) 18_654
Ru1 N1 2.0454(19) 12_664
Ru1 N1 2.0454(19) .
Zn2 O2 2.0993(15) 8_645
Zn2 O2 2.0993(15) 11_556
Zn2 O2 2.0993(15) .
Zn2 O1 2.1045(14) .
Zn2 O1 2.1045(14) 8_645
Zn2 O1 2.1045(14) 11_556
N1 C5 1.358(3) .
N1 C1 1.361(3) .
C4 C5 1.386(3) .
C4 C3 1.395(4) .
C1 C2 1.396(3) .
C1 C1 1.472(4) 13_455
C2 C3 1.368(4) .
O2 C7 1.2504(19) .
O1 C6 1.2518(19) .
C6 O1 1.2518(19) 19_655
C6 C7 1.562(4) .
C7 O2 1.2504(19) 19_655
